data_1006040
loop_
_publ_author_name
'Palacio, F'
'Andres, M'
'Rodriguez-Carvajal, J'
'Pannetier, J'

_publ_section_title
;
Magnetic structures of the MnIII weak ferromagnets AMnF~4~.H~2~O (A=Rb
and K)
;
_journal_coden_ASTM JCOMEL
_journal_name_full 'Journal of Physics: Condensed Matter'
_journal_page_first 2379
_journal_page_last 2390
_journal_paper_doi 10.1088/0953-8984/3/14/017
_journal_volume 3
_journal_year 1991
_chemical_formula_structural 'K (Mn F4) (H2 O)'
_chemical_formula_sum 'F4 H2 K Mn O'
_chemical_name_systematic 'Potassium tetrafluoromanganate(III) hydrate'
_space_group_IT_number 15
_symmetry_cell_setting monoclinic
_symmetry_Int_Tables_number 15
_symmetry_space_group_name_Hall '-C 2yc'
_symmetry_space_group_name_H-M 'C 1 2/c 1'
_cell_angle_alpha 90
_cell_angle_beta 104.230(5)
_cell_angle_gamma 90
_cell_formula_units_Z 8
_cell_length_a 13.7546(14)
_cell_length_b 6.1406(5)
_cell_length_c 10.3343(12)
_cell_volume 846.1
_cod_original_formula_sum 'H2 F4 K Mn O'
_cod_database_code 1006040

loop_
_symmetry_equiv_pos_as_xyz
x,y,z
-x,y,1/2-z
-x,-y,-z
x,-y,1/2+z
1/2+x,1/2+y,z
1/2-x,1/2+y,1/2-z
1/2-x,1/2-y,-z
1/2+x,1/2-y,1/2+z

loop_
_atom_site_label
_atom_site_type_symbol
_atom_site_symmetry_multiplicity
_atom_site_Wyckoff_symbol
_atom_site_fract_x
_atom_site_fract_y
_atom_site_fract_z
_atom_site_occupancy
_atom_site_attached_hydrogens
_atom_site_calc_flag
K1 K1+ 8 f 0.0797(14) 0.7218(50) 0.4396(22) 1. 0 d
Mn1 Mn3+ 4 c 0.25 0.25 0.5 1. 0 d
Mn2 Mn3+ 4 e 0. 0.2456(73) 0.25 1. 0 d
F1 F1- 8 f 0.1023(10) 0.2451(35) 0.4370(14) 1. 0 d
F2 F1- 8 f 0.2484(12) -0.0466(27) 0.4608(14) 1. 0 d
F3 F1- 8 f 0.0665(12) 0.0425(25) 0.1821(14) 1. 0 d
F4 F1- 8 f 0.0734(16) 0.4630(26) 0.1871(15) 1. 0 d
O1 O2- 8 f 0.2615(16) 0.3331(38) 0.3016(21) 1. 0 d
H1 H1+ 8 f 0.1959(24) 0.4045(48) 0.2505(25) 1. 0 d
H2 H1+ 8 f 0.3095(27) 0.4029(51) 0.292(3) 1. 0 d

loop_
_atom_type_symbol
_atom_type_oxidation_number
K1+ 1.000
Mn3+ 3.000
F1- -1.000
O2- -2.000
H1+ 1.000
